data_1555654
loop_
_publ_author_name
'Nugent, Jeremy'
'Banwell, Martin G.'
'Schwartz, Brett D.'

_publ_section_title
;
 Total Synthesis of the Illicium-Derived Sesquineolignan Simonsol C.
;
_journal_issue 15
_journal_name_full 'Organic letters'
_journal_page_first 3798
_journal_page_last 3801
_journal_paper_doi 10.1021/acs.orglett.6b01799
_journal_volume 18
_journal_year 2016
_chemical_formula_moiety 'C27 H28 O3'
_chemical_formula_sum 'C27 H28 O3'
_chemical_formula_weight 400.47
_space_group_IT_number 2
_space_group_name_Hall '-P 1'
_space_group_name_H-M_alt 'P -1'
_symmetry_cell_setting triclinic
_symmetry_space_group_name_Hall '-P 1'
_symmetry_space_group_name_H-M 'P -1'
_atom_sites_solution_hydrogens difmap
_atom_sites_solution_primary other
_audit_creation_date 2016-04-08
_audit_creation_method CRYSTALS_ver_14.61
_audit_update_record
;
2016-04-08 - Report on C54 H56 O6
            by Brett Schwartz
            for  Jeremy Nugent and Martin Banwell

;
_cell_angle_alpha 109.1900(19)
_cell_angle_beta 96.4682(17)
_cell_angle_gamma 98.2575(16)
_cell_formula_units_Z 4
_cell_length_a 9.9759(2)
_cell_length_b 13.6806(3)
_cell_length_c 17.6508(4)
_cell_measurement_reflns_used 10944
_cell_measurement_temperature 150
_cell_measurement_theta_max 72
_cell_measurement_theta_min 5
_cell_volume 2218.30(9)
_computing_cell_refinement 'CrysAlisPro, (Agilent, 2015)'
_computing_data_collection 'CrysAlisPro, (Agilent, 2015)'
_computing_data_reduction 'CrysAlisPro, (Agilent, 2015)'
_computing_molecular_graphics 'PLATON (Spek, 2008)'
_computing_publication_material 'CRYSTALS (Betteridge et al., 2003)'
_computing_structure_refinement 'CRYSTALS (Betteridge et al., 2003)'
_computing_structure_solution 'Superflip (Palatinus & Chapuis, 2007)'
_diffrn_ambient_temperature 150
_diffrn_measured_fraction_theta_full 0.995
_diffrn_measured_fraction_theta_max 0.971
_diffrn_measurement_device Area
_diffrn_measurement_device_type 'Oxford Diffraction SuperNova'
_diffrn_measurement_method \w
_diffrn_radiation_monochromator graphite
_diffrn_radiation_type 'Cu K\a'
_diffrn_radiation_wavelength 1.54184
_diffrn_reflns_av_R_equivalents 0.027
_diffrn_reflns_limit_h_max 9
_diffrn_reflns_limit_h_min -11
_diffrn_reflns_limit_k_max 16
_diffrn_reflns_limit_k_min -16
_diffrn_reflns_limit_l_max 21
_diffrn_reflns_limit_l_min -21
_diffrn_reflns_number 24412
_diffrn_reflns_theta_full 66.2
_diffrn_reflns_theta_max 71.993
_diffrn_reflns_theta_min 3.486
_diffrn_standards_number 0
_exptl_absorpt_coefficient_mu 0.605
_exptl_absorpt_correction_T_max 0.98
_exptl_absorpt_correction_T_min 0.75
_exptl_absorpt_correction_type multi-scan
_exptl_absorpt_process_details 'CrysAlisPro, (Agilent, 2015)'
_exptl_crystal_colour colourless
_exptl_crystal_density_diffrn 1.199
_exptl_crystal_density_method 'not measured'
_exptl_crystal_description rod
_exptl_crystal_F_000 855.891
_exptl_crystal_size_max 0.444
_exptl_crystal_size_mid 0.066
_exptl_crystal_size_min 0.040
_refine_diff_density_max 0.36
_refine_diff_density_min -0.46
_refine_ls_extinction_method None
_refine_ls_goodness_of_fit_ref 0.9906
_refine_ls_hydrogen_treatment mixed
_refine_ls_matrix_type full
_refine_ls_number_parameters 604
_refine_ls_number_reflns 8471
_refine_ls_number_restraints 44
_refine_ls_R_factor_all 0.0607
_refine_ls_R_factor_gt 0.0522
_refine_ls_shift/su_max 0.0086796
_refine_ls_shift/su_mean 0.0003360
_refine_ls_structure_factor_coef Fsqd
_refine_ls_weighting_details
;
 Method= Modified Sheldrick 
 w=1/[\s^2^(F^2^) + ( 0.07P)^2^ + 1.21P] 
 ,where P=(max(Fo^2^,0) + 2Fc^2^)/3 
;
_refine_ls_weighting_scheme calc
_refine_ls_wR_factor_all 0.1428
_refine_ls_wR_factor_gt 0.1343
_refine_ls_wR_factor_ref 0.1428
_reflns_limit_h_max 11
_reflns_limit_h_min -11
_reflns_limit_k_max 15
_reflns_limit_k_min -16
_reflns_limit_l_max 21
_reflns_limit_l_min 0
_reflns_number_gt 7181
_reflns_number_total 8471
_reflns_threshold_expression I>2.0\s(I)
_oxford_diffrn_Wilson_B_factor 3.18
_oxford_diffrn_Wilson_scale 0.03
_oxford_refine_ls_r_factor_ref 0.0607
_oxford_refine_ls_scale 6.31(13)
_oxford_reflns_number_all 8471
_oxford_reflns_threshold_expression_ref I>-10.0\s(I)
_oxford_structure_analysis_title 'xcalibur in Z:\Dropbox\ANU\Xray At 11:52 on '
_cod_data_source_file ol6b01799_si_002.cif
_cod_data_source_block banBDS_21
_cod_depositor_comments
;
The following automatic conversions were performed:

data item '_atom_sites_solution_primary' value 'Other' was changed to
'other' in accordance with the
/home/saulius/struct/COD-crude-data/automatic-downloads/DataCite-retrospective/ACS/depositions/lib/dictionaries/cif_core.dic
dictionary named 'cif_core.dic' version 2.4.2 last updated on
2011-04-26.

Automatic conversion script
Id: cif_fix_values 6909 2019-04-08 15:41:33Z antanas 
;
_cod_original_cell_volume 2218.30(5)
_cod_original_sg_symbol_H-M 'P -1 '
_cod_database_code 1555654

loop_
_symmetry_equiv_pos_as_xyz
x,y,z
-x,-y,-z

loop_
_atom_site_label
_atom_site_type_symbol
_atom_site_fract_x
_atom_site_fract_y
_atom_site_fract_z
_atom_site_U_iso_or_equiv
_atom_site_occupancy
_atom_site_adp_type
_atom_site_refinement_flags_posn
_atom_site_refinement_flags_adp
_atom_site_refinement_flags_occupancy
O6 O 0.27481(13) 0.73850(9) 0.24961(8) 0.0351 1.0000 Uani . . .
O14 O 0.27042(15) 0.70687(11) 0.07930(9) 0.0424 1.0000 Uani . . .
O27 O 0.27654(15) 0.91133(10) 0.19061(8) 0.0386 1.0000 Uani . . .
O36 O 0.67824(12) 0.03905(9) 0.08966(8) 0.0341 1.0000 Uani . . .
O44 O 0.7079(2) 0.01195(11) -0.07272(9) 0.0565 1.0000 Uani . . .
O57 O 0.77502(15) 0.22650(10) 0.04834(8) 0.0400 1.0000 Uani . . .
C1 C -0.0087(2) 0.60270(14) 0.14403(11) 0.0372 1.0000 Uani . . .
C2 C 0.0491(2) 0.60634(14) 0.08096(11) 0.0395 1.0000 Uani . . .
C3 C 0.1982(2) 0.60642(14) 0.07754(12) 0.0403 1.0000 Uani . . .
C4 C 0.2653(2) 0.57227(15) 0.14420(13) 0.0429 1.0000 Uani . . .
C5 C 0.2246(2) 0.62475(13) 0.22531(12) 0.0367 1.0000 Uani . . .
C7 C 0.17964(18) 0.78667(13) 0.29130(10) 0.0314 1.0000 Uani . . .
C8 C 0.19887(19) 0.89428(14) 0.33343(10) 0.0326 1.0000 Uani . . .
C9 C 0.0900(2) 0.92876(14) 0.37123(11) 0.0368 1.0000 Uani . . .
C10 C -0.0327(2) 0.86114(16) 0.36582(12) 0.0412 1.0000 Uani . . .
C11 C -0.0480(2) 0.75417(15) 0.32078(12) 0.0395 1.0000 Uani . . .
C12 C 0.05906(19) 0.71723(14) 0.28424(10) 0.0335 1.0000 Uani . . .
C13 C 0.06828(19) 0.60981(14) 0.22519(11) 0.0356 1.0000 Uani D . .
C15 C 0.0089(2) 0.51577(15) 0.24936(13) 0.0455 1.0000 Uani D . .
C16 C 0.0563(3) 0.5249(2) 0.33568(16) 0.0445 0.779 Uani . . P
C17 C -0.0173(4) 0.5329(3) 0.3928(2) 0.0642 0.779 Uani . . P
C18 C -0.1492(3) 0.90371(19) 0.40639(15) 0.0574 1.0000 Uani D . .
C19 C -0.2747(4) 0.8844(3) 0.35158(19) 0.0716 0.836 Uani . . P
C20 C -0.3887(3) 0.8172(3) 0.3439(3) 0.1128 1.0000 Uani D . .
C21 C 0.32470(19) 0.96798(13) 0.33498(11) 0.0332 1.0000 Uani . . .
C22 C 0.4075(2) 1.03517(14) 0.40828(11) 0.0378 1.0000 Uani . . .
C23 C 0.5251(2) 1.10435(15) 0.41068(12) 0.0437 1.0000 Uani . . .
C24 C 0.5601(2) 1.10664(16) 0.33685(13) 0.0465 1.0000 Uani . . .
C25 C 0.4790(2) 1.04296(15) 0.26307(12) 0.0417 1.0000 Uani . . .
C26 C 0.3614(2) 0.97400(13) 0.26192(11) 0.0346 1.0000 Uani . . .
C28 C 0.6136(3) 1.17471(19) 0.49080(15) 0.0613 1.0000 Uani D . .
C29 C 0.6015(6) 1.2894(3) 0.5145(2) 0.0880 0.762 Uani D U P
C30 C 0.5288(9) 1.3307(4) 0.4749(3) 0.1438 0.762 Uani D U P
C31 C 0.8933(2) -0.10967(14) 0.02527(11) 0.0362 1.0000 Uani . . .
C32 C 0.8499(2) -0.10828(15) -0.04808(12) 0.0440 1.0000 Uani . . .
C33 C 0.7075(2) -0.09476(14) -0.07423(12) 0.0461 1.0000 Uani . . .
C34 C 0.6082(2) -0.12460(14) -0.02314(12) 0.0414 1.0000 Uani . . .
C35 C 0.66481(19) -0.07620(13) 0.06678(11) 0.0338 1.0000 Uani . . .
C37 C 0.79111(18) 0.08394(13) 0.15013(10) 0.0307 1.0000 Uani . . .
C38 C 0.82412(19) 0.19039(13) 0.19730(11) 0.0324 1.0000 Uani . . .
C39 C 0.9405(2) 0.22072(14) 0.25792(11) 0.0356 1.0000 Uani . . .
C40 C 1.0211(2) 0.14999(14) 0.27026(11) 0.0360 1.0000 Uani . . .
C41 C 0.98607(19) 0.04421(14) 0.21923(11) 0.0331 1.0000 Uani . . .
C42 C 0.87025(18) 0.01156(13) 0.15943(10) 0.0309 1.0000 Uani . . .
C43 C 0.80946(18) -0.09449(13) 0.09315(10) 0.0304 1.0000 Uani . . .
C45 C 0.8041(2) -0.18713(14) 0.12498(12) 0.0379 1.0000 Uani . . .
C46 C 0.7344(2) -0.29089(15) 0.06209(14) 0.0452 1.0000 Uani . . .
C47 C 0.6277(3) -0.3525(2) 0.0700(2) 0.0721 1.0000 Uani . . .
C48 C 1.1441(2) 0.18934(16) 0.33768(13) 0.0460 1.0000 Uani D . .
C49 C 1.1137(4) 0.2196(3) 0.42196(17) 0.0482 0.731 Uani D . P
C50 C 0.9941(4) 0.2080(3) 0.44254(19) 0.0633 0.731 Uani D . P
C51 C 0.74336(18) 0.26958(13) 0.18621(11) 0.0327 1.0000 Uani . . .
C52 C 0.6919(2) 0.33274(14) 0.25131(12) 0.0373 1.0000 Uani . . .
C53 C 0.6225(2) 0.41217(15) 0.24587(13) 0.0421 1.0000 Uani D . .
C54 C 0.6067(2) 0.42863(15) 0.17196(13) 0.0420 1.0000 Uani . . .
C55 C 0.6557(2) 0.36701(14) 0.10572(12) 0.0382 1.0000 Uani . . .
C56 C 0.72353(18) 0.28697(13) 0.11212(11) 0.0333 1.0000 Uani . . .
C58 C 0.5618(3) 0.47513(18) 0.31656(15) 0.0570 1.0000 Uani D . .
C59 C 0.4090(3) 0.4363(3) 0.30621(19) 0.0547 0.779 Uani . . P
C60 C 0.3264(3) 0.3673(3) 0.2416(2) 0.0593 0.779 Uani . . P
C116 C 0.0659(15) 0.4176(11) 0.1899(8) 0.0834 0.221 Uiso D . P
C117 C 0.1634(19) 0.3670(15) 0.2075(11) 0.1047 0.221 Uiso D . P
C119 C -0.2808(13) 0.8269(12) 0.3858(9) 0.0616 0.164 Uiso D . P
C129 C 0.713(2) 1.2694(13) 0.5012(13) 0.1371 0.238 Uani D U P
C130 C 0.695(3) 1.3621(13) 0.5069(15) 0.1635 0.238 Uani D U P
C149 C 1.1330(16) 0.2666(13) 0.4137(8) 0.0913 0.269 Uiso D . P
C150 C 1.243(2) 0.3066(16) 0.4744(11) 0.1400 0.269 Uiso D . P
C159 C 0.491(2) 0.4240(19) 0.3669(15) 0.0600 0.091 Uiso D . P
C160 C 0.380(2) 0.45227(10) 0.39296(10) 0.0600 0.091 Uiso D . P
C259 C 0.6766(18) 0.5368(14) 0.3944(9) 0.0600 0.130 Uiso D . P
C260 C 0.712(2) 0.5262(16) 0.4659(10) 0.0600 0.130 Uiso D . P
H1 H 0.270(2) 0.753(2) 0.1250(16) 0.0500 1.0000 Uiso . . .
H2 H 0.287(2) 0.9369(19) 0.1544(15) 0.0500 1.0000 Uiso . . .
H3 H 0.717(2) 0.052(2) -0.0239(16) 0.0500 1.0000 Uiso . . .
H4 H 0.756(2) 0.2446(19) 0.0072(15) 0.0500 1.0000 Uiso . . .
H11 H -0.1059 0.5948 0.1379 0.0452 1.0000 Uiso R . .
H21 H -0.0076 0.6091 0.0350 0.0473 1.0000 Uiso R . .
H31 H 0.2035 0.5553 0.0268 0.0491 1.0000 Uiso R . .
H41 H 0.3623 0.5903 0.1494 0.0519 1.0000 Uiso R . .
H42 H 0.2383 0.4980 0.1291 0.0519 1.0000 Uiso R . .
H51 H 0.2666 0.5997 0.2645 0.0448 1.0000 Uiso R . .
H91 H 0.0999 1.0016 0.4022 0.0444 1.0000 Uiso R . .
H111 H -0.1314 0.7071 0.3151 0.0475 1.0000 Uiso R . .
H151 H -0.0884 0.5079 0.2410 0.0555 0.779 Uiso R . .
H152 H 0.0340 0.4543 0.2145 0.0555 0.779 Uiso R . .
H153 H 0.0427 0.5277 0.3048 0.0555 0.221 Uiso R . .
H154 H -0.0887 0.5032 0.2405 0.0555 0.221 Uiso R . .
H161 H 0.1511 0.5251 0.3501 0.0514 0.779 Uiso R . .
H171 H 0.0245 0.5383 0.4455 0.0769 0.779 Uiso R . .
H172 H -0.1128 0.5331 0.3821 0.0769 0.779 Uiso R . .
H181 H -0.1210 0.9779 0.4325 0.0698 0.836 Uiso R . .
H182 H -0.1657 0.8723 0.4460 0.0698 0.836 Uiso R . .
H183 H -0.1675 0.9602 0.3893 0.0698 0.164 Uiso R . .
H184 H -0.1198 0.9295 0.4637 0.0698 0.164 Uiso R . .
H191 H -0.2764 0.9244 0.3166 0.0876 0.836 Uiso R . .
H201 H -0.4661 0.8114 0.3050 0.1345 0.836 Uiso R . .
H202 H -0.3937 0.7748 0.3771 0.1345 0.836 Uiso R . .
H203 H -0.3987 0.8658 0.3167 0.1345 0.164 Uiso R . .
H204 H -0.4634 0.7621 0.3378 0.1345 0.164 Uiso R . .
H221 H 0.3818 1.0334 0.4581 0.0453 1.0000 Uiso R . .
H241 H 0.6412 1.1527 0.3371 0.0565 1.0000 Uiso R . .
H251 H 0.5037 1.0465 0.2135 0.0503 1.0000 Uiso R . .
H281 H 0.7070 1.1700 0.4872 0.0751 0.762 Uiso R . .
H282 H 0.5868 1.1497 0.5321 0.0751 0.762 Uiso R . .
H283 H 0.5513 1.1995 0.5263 0.0751 0.238 Uiso R . .
H284 H 0.6625 1.1303 0.5098 0.0751 0.238 Uiso R . .
H291 H 0.6527 1.3348 0.5659 0.1047 0.762 Uiso R . .
H301 H 0.5302 1.4043 0.4968 0.1825 0.762 Uiso R . .
H302 H 0.4754 1.2896 0.4231 0.1825 0.762 Uiso R . .
H311 H 0.9842 -0.1209 0.0361 0.0437 1.0000 Uiso R . .
H321 H 0.9118 -0.1163 -0.0858 0.0531 1.0000 Uiso R . .
H331 H 0.6770 -0.1412 -0.1289 0.0557 1.0000 Uiso R . .
H341 H 0.5894 -0.1992 -0.0382 0.0503 1.0000 Uiso R . .
H342 H 0.5254 -0.1010 -0.0336 0.0503 1.0000 Uiso R . .
H351 H 0.6022 -0.1010 0.0962 0.0409 1.0000 Uiso R . .
H391 H 0.9657 0.2926 0.2924 0.0426 1.0000 Uiso R . .
H411 H 1.0411 -0.0047 0.2255 0.0405 1.0000 Uiso R . .
H451 H 0.8956 -0.1920 0.1429 0.0460 1.0000 Uiso R . .
H452 H 0.7558 -0.1730 0.1696 0.0460 1.0000 Uiso R . .
H461 H 0.7701 -0.3139 0.0129 0.0544 1.0000 Uiso R . .
H471 H 0.5886 -0.4175 0.0274 0.0853 1.0000 Uiso R . .
H472 H 0.5893 -0.3320 0.1184 0.0853 1.0000 Uiso R . .
H481 H 1.1962 0.1350 0.3304 0.0555 0.731 Uiso R . .
H482 H 1.1977 0.2495 0.3327 0.0555 0.731 Uiso R . .
H483 H 1.2180 0.2190 0.3175 0.0555 0.269 Uiso R . .
H484 H 1.1659 0.1298 0.3492 0.0555 0.269 Uiso R . .
H491 H 1.1902 0.2500 0.4650 0.0586 0.731 Uiso R . .
H501 H 0.9860 0.2301 0.4985 0.0775 0.731 Uiso R . .
H502 H 0.9142 0.1780 0.4019 0.0775 0.731 Uiso R . .
H521 H 0.7047 0.3211 0.3016 0.0452 1.0000 Uiso R . .
H541 H 0.5615 0.4832 0.1668 0.0510 1.0000 Uiso R . .
H551 H 0.6425 0.3791 0.0556 0.0461 1.0000 Uiso R . .
H581 H 0.5778 0.5469 0.3205 0.0691 0.779 Uiso R . .
H582 H 0.6057 0.4694 0.3652 0.0691 0.779 Uiso R . .
H583 H 0.6357 0.5304 0.3491 0.0691 0.0910 Uiso R . .
H584 H 0.4944 0.5037 0.2927 0.0691 0.0910 Uiso R . .
H585 H 0.5165 0.5240 0.3013 0.0691 0.13 Uiso R . .
H586 H 0.4976 0.4288 0.3309 0.0691 0.13 Uiso R . .
H591 H 0.3677 0.4656 0.3523 0.0652 0.779 Uiso R . .
H601 H 0.3611 0.3350 0.1934 0.0694 0.779 Uiso R . .
H602 H 0.2315 0.3498 0.2433 0.0694 0.779 Uiso R . .
H1161 H 0.0239 0.3896 0.1318 0.1000 0.221 Uiso . . .
H1171 H 0.2119 0.3882 0.2605 0.1257 0.221 Uiso . . .
H1172 H 0.1884 0.3097 0.1648 0.1257 0.221 Uiso . . .
H1191 H -0.2791 0.7752 0.4109 0.0739 0.164 Uiso R . .
H1291 H 0.8040 1.2560 0.4986 0.1990 0.238 Uiso R . .
H1301 H 0.7751 1.4121 0.5114 0.2203 0.238 Uiso R . .
H1302 H 0.6089 1.3831 0.5104 0.2203 0.238 Uiso R . .
H1491 H 1.0474 0.2873 0.4220 0.1096 0.269 Uiso R . .
H1501 H 1.3287 0.2859 0.4661 0.1680 0.269 Uiso R . .
H1502 H 1.2354 0.3579 0.5245 0.1680 0.269 Uiso R . .
H1591 H 0.5239 0.3678 0.3785 0.0720 0.091 Uiso R . .
H1601 H 0.3464 0.5084 0.3816 0.0720 0.091 Uiso R . .
H1602 H 0.3353 0.4189 0.4253 0.0720 0.091 Uiso R . .
H2591 H 0.7394 0.5908 0.3871 0.0720 0.13 Uiso R . .
H2601 H 0.7884 0.5707 0.5051 0.0720 0.13 Uiso R . .
H2602 H 0.6540 0.4740 0.4782 0.0720 0.13 Uiso R . .

loop_
_atom_site_aniso_label
_atom_site_aniso_U_11
_atom_site_aniso_U_22
_atom_site_aniso_U_33
_atom_site_aniso_U_23
_atom_site_aniso_U_13
_atom_site_aniso_U_12
O6 0.0332(7) 0.0270(6) 0.0418(7) 0.0100(5) 0.0003(5) 0.0049(5)
O14 0.0537(9) 0.0344(7) 0.0365(7) 0.0085(6) 0.0092(6) 0.0087(6)
O27 0.0506(8) 0.0323(6) 0.0294(6) 0.0103(5) 0.0020(6) 0.0018(6)
O36 0.0321(6) 0.0257(6) 0.0431(7) 0.0118(5) -0.0021(5) 0.0082(5)
O44 0.1057(14) 0.0271(7) 0.0326(7) 0.0114(6) -0.0029(8) 0.0091(7)
O57 0.0528(8) 0.0339(7) 0.0350(7) 0.0116(5) 0.0045(6) 0.0171(6)
C1 0.0370(10) 0.0288(8) 0.0392(10) 0.0075(7) -0.0028(8) 0.0036(7)
C2 0.0451(11) 0.0314(9) 0.0367(9) 0.0076(7) -0.0039(8) 0.0094(8)
C3 0.0494(11) 0.0293(9) 0.038(1) 0.0058(7) 0.0070(8) 0.0091(8)
C4 0.0427(11) 0.0328(9) 0.0519(11) 0.0112(8) 0.0038(9) 0.0150(8)
C5 0.0399(10) 0.0250(8) 0.0428(10) 0.0119(7) -0.0035(8) 0.0067(7)
C7 0.0337(9) 0.0299(8) 0.0303(8) 0.0114(7) 0.0004(7) 0.0073(7)
C8 0.0392(10) 0.0305(8) 0.0269(8) 0.0111(7) -0.0003(7) 0.0047(7)
C9 0.0480(11) 0.0319(9) 0.0288(8) 0.0086(7) 0.0056(8) 0.0083(8)
C10 0.0462(11) 0.0428(10) 0.0355(9) 0.0137(8) 0.0104(8) 0.0085(9)
C11 0.0379(10) 0.0408(10) 0.0392(10) 0.0154(8) 0.0058(8) 0.0027(8)
C12 0.0364(9) 0.0304(8) 0.0320(8) 0.0123(7) -0.0009(7) 0.0034(7)
C13 0.0380(10) 0.0276(8) 0.0388(9) 0.0117(7) -0.0006(8) 0.0038(7)
C15 0.0532(12) 0.0316(9) 0.0485(11) 0.0156(8) 0.0004(9) 0.0010(9)
C16 0.0463(15) 0.0413(13) 0.0496(15) 0.0252(12) 0.0030(12) 0.0018(11)
C17 0.079(2) 0.065(2) 0.0519(17) 0.0257(15) 0.0157(16) 0.0081(17)
C18 0.0581(14) 0.0515(13) 0.0598(14) 0.0114(11) 0.0252(11) 0.0102(11)
C19 0.067(2) 0.091(3) 0.0509(17) 0.0044(16) 0.0091(14) 0.049(2)
C20 0.0519(19) 0.114(3) 0.125(3) -0.020(2) 0.0052(19) 0.0247(19)
C21 0.0388(10) 0.0253(8) 0.0340(9) 0.0103(7) 0.0012(7) 0.0050(7)
C22 0.0469(11) 0.0300(9) 0.0336(9) 0.0107(7) 0.0004(8) 0.0050(8)
C23 0.0484(12) 0.0338(9) 0.0429(10) 0.0133(8) -0.0049(9) -0.0004(8)
C24 0.0441(11) 0.0379(10) 0.0548(12) 0.0199(9) 0.0022(9) -0.0039(8)
C25 0.0491(12) 0.0362(9) 0.0418(10) 0.0172(8) 0.0086(9) 0.0053(8)
C26 0.0415(10) 0.0265(8) 0.0334(9) 0.0092(7) 0.0017(7) 0.0053(7)
C28 0.0641(15) 0.0528(13) 0.0522(13) 0.0176(11) -0.0139(11) -0.0149(11)
C29 0.142(5) 0.0345(17) 0.056(2) 0.0060(15) -0.034(3) -0.018(2)
C30 0.276(10) 0.047(2) 0.078(3) 0.009(2) -0.032(4) 0.017(4)
C31 0.0349(9) 0.0304(9) 0.0410(10) 0.0100(7) 0.0067(8) 0.0051(7)
C32 0.0564(12) 0.0328(9) 0.0388(10) 0.0096(8) 0.0110(9) 0.0008(8)
C33 0.0721(14) 0.0251(9) 0.0352(9) 0.0096(7) -0.0072(9) 0.0056(9)
C34 0.0405(10) 0.0247(8) 0.0533(11) 0.0127(8) -0.0104(9) 0.0052(7)
C35 0.0330(9) 0.0245(8) 0.0461(10) 0.0150(7) 0.0042(7) 0.0077(7)
C37 0.0305(9) 0.0300(8) 0.0325(8) 0.0126(7) 0.0024(7) 0.0073(7)
C38 0.0355(9) 0.0295(8) 0.0343(9) 0.0130(7) 0.0053(7) 0.0092(7)
C39 0.0425(10) 0.0293(8) 0.0331(9) 0.0098(7) 0.0015(7) 0.0076(7)
C40 0.0389(10) 0.0362(9) 0.0337(9) 0.0145(7) 0.0012(7) 0.0081(8)
C41 0.0346(9) 0.0345(9) 0.0352(9) 0.0171(7) 0.0048(7) 0.0113(7)
C42 0.0331(9) 0.0293(8) 0.0341(8) 0.0142(7) 0.0073(7) 0.0093(7)
C43 0.0311(9) 0.0266(8) 0.0359(9) 0.0136(7) 0.0034(7) 0.0078(7)
C45 0.0413(10) 0.0312(9) 0.0467(10) 0.0201(8) 0.0051(8) 0.0114(8)
C46 0.0425(11) 0.0313(9) 0.0643(13) 0.0230(9) -0.0029(9) 0.0095(8)
C47 0.0553(15) 0.0512(14) 0.114(2) 0.0461(15) -0.0060(15) -0.0026(11)
C48 0.0508(12) 0.0382(10) 0.0469(11) 0.0182(9) -0.0078(9) 0.0064(9)
C49 0.0570(19) 0.0411(17) 0.0343(14) 0.0053(11) -0.0142(13) 0.0071(14)
C50 0.077(3) 0.076(2) 0.0369(16) 0.0156(15) 0.0052(15) 0.0270(19)
C51 0.0320(9) 0.0247(8) 0.0398(9) 0.0101(7) 0.0023(7) 0.0058(7)
C52 0.0405(10) 0.0323(9) 0.0415(10) 0.0144(8) 0.0087(8) 0.0094(8)
C53 0.0439(11) 0.0320(9) 0.0505(11) 0.0112(8) 0.0126(9) 0.0115(8)
C54 0.0417(11) 0.0332(9) 0.0551(12) 0.0179(8) 0.0069(9) 0.0156(8)
C55 0.0389(10) 0.0343(9) 0.0425(10) 0.0155(8) 0.0006(8) 0.0107(8)
C56 0.0323(9) 0.0267(8) 0.0372(9) 0.0084(7) 0.0000(7) 0.0058(7)
C58 0.0707(16) 0.0472(12) 0.0614(14) 0.0186(11) 0.0243(12) 0.0285(11)
C59 0.0603(19) 0.0634(18) 0.0568(17) 0.0272(15) 0.0293(15) 0.0341(15)
C60 0.0531(18) 0.0553(17) 0.081(2) 0.0298(17) 0.0276(16) 0.0185(14)
C129 0.199(17) 0.098(10) 0.099(11) 0.029(9) -0.013(13) 0.023(12)
C130 0.258(19) 0.067(9) 0.148(14) 0.023(10) 0.050(14) -0.002(11)

loop_
_atom_type_symbol
_atom_type_scat_dispersion_real
_atom_type_scat_dispersion_imag
_atom_type_scat_Cromer_Mann_a1
_atom_type_scat_Cromer_Mann_b1
_atom_type_scat_Cromer_Mann_a2
_atom_type_scat_Cromer_Mann_b2
_atom_type_scat_Cromer_Mann_a3
_atom_type_scat_Cromer_Mann_b3
_atom_type_scat_Cromer_Mann_a4
_atom_type_scat_Cromer_Mann_b4
_atom_type_scat_Cromer_Mann_c
_atom_type_scat_source
C 0.0181 0.0091 2.3100 20.8439 1.0200 10.2075 1.5886 0.5687 0.8650 51.6512 0.2156 'International Tables Vol C 4.2.6.8 and 6.1.1.4'
H 0.0000 0.0000 0.4930 10.5109 0.3229 26.1257 0.1402 3.1424 0.0408 57.7998 0.0030 'International Tables Vol C 4.2.6.8 and 6.1.1.4'
O 0.0492 0.0322 3.0485 13.2771 2.2868 5.7011 1.5463 0.3239 0.8670 32.9089 0.2508 'International Tables Vol C 4.2.6.8 and 6.1.1.4'

loop_
_geom_angle_atom_site_label_1
_geom_angle_atom_site_label_2
_geom_angle_atom_site_label_3
_geom_angle
_geom_angle_publ_flag
C5 O6 C7 106.29(13) yes
C3 O14 H1 108.6(17) no
C26 O27 H2 109.9(17) no
C35 O36 C37 106.69(12) yes
C33 O44 H3 108.0(17) no
C56 O57 H4 109.4(16) no
C2 C1 C13 124.91(18) yes
C2 C1 H11 117.5 no
C13 C1 H11 117.5 no
C1 C2 C3 124.03(17) yes
C1 C2 H21 118.0 no
C3 C2 H21 118.0 no
C2 C3 O14 111.85(15) yes
C2 C3 C4 111.12(17) yes
O14 C3 C4 112.15(16) yes
C2 C3 H31 107.1 no
O14 C3 H31 107.2 no
C4 C3 H31 107.1 no
C3 C4 C5 112.25(15) yes
C3 C4 H41 108.7 no
C5 C4 H41 108.7 no
C3 C4 H42 108.9 no
C5 C4 H42 108.8 no
H41 C4 H42 109.5 no
C4 C5 O6 107.75(15) yes
C4 C5 C13 114.93(16) yes
O6 C5 C13 106.21(14) yes
C4 C5 H51 109.3 no
O6 C5 H51 109.3 no
C13 C5 H51 109.2 no
O6 C7 C8 123.87(16) yes
O6 C7 C12 113.17(15) yes
C8 C7 C12 122.90(17) yes
C7 C8 C9 115.61(17) yes
C7 C8 C21 121.86(17) yes
C9 C8 C21 122.48(16) yes
C8 C9 C10 123.08(17) yes
C8 C9 H91 118.5 no
C10 C9 H91 118.4 no
C9 C10 C11 118.91(18) yes
C9 C10 C18 120.73(18) yes
C11 C10 C18 120.34(19) yes
C10 C11 C12 119.38(18) yes
C10 C11 H111 120.4 no
C12 C11 H111 120.3 no
C7 C12 C11 120.07(16) yes
C7 C12 C13 107.92(16) yes
C11 C12 C13 131.57(17) yes
C5 C13 C12 100.36(14) yes
C5 C13 C1 110.77(16) yes
C12 C13 C1 105.23(14) yes
C5 C13 C15 114.33(15) yes
C12 C13 C15 114.54(16) yes
C1 C13 C15 110.85(15) yes
C13 C15 C16 115.89(17) yes
C13 C15 C116 103.4(6) yes
C13 C15 H151 107.9 no
C16 C15 H151 107.8 no
C13 C15 H152 107.9 no
C16 C15 H152 107.7 no
H151 C15 H152 109.5 no
C13 C15 H153 110.9 no
C116 C15 H153 110.3 no
C13 C15 H154 111.2 no
C116 C15 H154 111.5 no
H153 C15 H154 109.5 no
C15 C16 C17 127.4(3) yes
C15 C16 H161 116.2 no
C17 C16 H161 116.4 no
C16 C17 H171 119.7 no
C16 C17 H172 120.3 no
H171 C17 H172 120.0 no
C10 C18 C19 114.2(2) yes
C10 C18 C119 115.3(6) yes
C10 C18 H181 108.2 no
C19 C18 H181 107.8 no
C10 C18 H182 108.4 no
C19 C18 H182 108.7 no
H181 C18 H182 109.5 no
C10 C18 H183 107.8 no
C119 C18 H183 106.8 no
C10 C18 H184 108.4 no
C119 C18 H184 109.0 no
H183 C18 H184 109.5 no
C18 C19 C20 127.3(4) yes
C18 C19 H191 116.4 no
C20 C19 H191 116.3 no
C19 C20 H201 119.5 no
C19 C20 H202 120.5 no
H201 C20 H202 120.0 no
C119 C20 H203 118.9 no
C119 C20 H204 121.1 no
H203 C20 H204 120.0 no
C8 C21 C22 121.66(16) yes
C8 C21 C26 120.17(15) yes
C22 C21 C26 118.14(17) yes
C21 C22 C23 122.31(18) yes
C21 C22 H221 118.8 no
C23 C22 H221 118.9 no
C22 C23 C24 118.00(18) yes
C22 C23 C28 121.1(2) yes
C24 C23 C28 120.9(2) yes
C23 C24 C25 121.34(19) yes
C23 C24 H241 119.4 no
C25 C24 H241 119.3 no
C24 C25 C26 119.80(18) yes
C24 C25 H251 120.1 no
C26 C25 H251 120.1 no
C21 C26 C25 120.38(17) yes
C21 C26 O27 117.80(16) yes
C25 C26 O27 121.82(17) yes
C23 C28 C29 114.0(2) yes
C23 C28 C129 124.4(8) yes
C23 C28 H281 108.6 no
C29 C28 H281 108.4 no
C23 C28 H282 108.0 no
C29 C28 H282 108.3 no
H281 C28 H282 109.5 no
C23 C28 H283 105.6 no
C129 C28 H283 104.3 no
C23 C28 H284 106.0 no
C129 C28 H284 106.7 no
H283 C28 H284 109.5 no
C28 C29 C30 127.5(3) yes
C30 C29 C129 124.4(11) yes
C28 C29 C130 123.0(11) yes
C28 C29 H291 115.8 no
C30 C29 H291 116.7 no
C28 C29 H1302 158.9 no
C129 C29 H1302 102.8 no
C29 C30 H301 119.1 no
C29 C30 H302 120.8 no
C130 C30 H302 131.8 no
H301 C30 H302 120.0 no
C32 C31 C43 125.08(18) yes
C32 C31 H311 117.4 no
C43 C31 H311 117.5 no
C31 C32 C33 123.05(19) yes
C31 C32 H321 118.5 no
C33 C32 H321 118.5 no
C32 C33 O44 110.86(17) yes
C32 C33 C34 111.58(16) yes
O44 C33 C34 111.22(17) yes
C32 C33 H331 107.6 no
O44 C33 H331 107.8 no
C34 C33 H331 107.6 no
C33 C34 C35 112.28(16) yes
C33 C34 H341 108.8 no
C35 C34 H341 108.8 no
C33 C34 H342 108.7 no
C35 C34 H342 108.8 no
H341 C34 H342 109.5 no
C34 C35 O36 107.25(13) yes
C34 C35 C43 115.72(15) yes
O36 C35 C43 105.67(13) yes
C34 C35 H351 109.4 no
O36 C35 H351 109.3 no
C43 C35 H351 109.3 no
O36 C37 C38 124.00(15) yes
O36 C37 C42 112.98(15) yes
C38 C37 C42 123.02(16) yes
C37 C38 C39 115.67(15) yes
C37 C38 C51 123.72(16) yes
C39 C38 C51 120.61(16) yes
C38 C39 C40 122.98(16) yes
C38 C39 H391 118.5 no
C40 C39 H391 118.6 no
C39 C40 C41 119.07(16) yes
C39 C40 C48 119.44(17) yes
C41 C40 C48 121.49(16) yes
C40 C41 C42 119.24(16) yes
C40 C41 H411 120.4 no
C42 C41 H411 120.4 no
C37 C42 C41 119.96(16) yes
C37 C42 C43 108.10(15) yes
C41 C42 C43 131.85(15) yes
C35 C43 C42 100.53(13) yes
C35 C43 C31 111.51(15) yes
C42 C43 C31 108.47(14) yes
C35 C43 C45 112.53(14) yes
C42 C43 C45 112.67(14) yes
C31 C43 C45 110.69(14) yes
C43 C45 C46 113.28(15) yes
C43 C45 H451 108.5 no
C46 C45 H451 108.4 no
C43 C45 H452 108.5 no
C46 C45 H452 108.6 no
H451 C45 H452 109.5 no
C45 C46 C47 124.7(3) yes
C45 C46 H461 117.7 no
C47 C46 H461 117.6 no
C46 C47 H471 120.1 no
C46 C47 H472 119.9 no
H471 C47 H472 120.0 no
C40 C48 C49 116.0(2) yes
C40 C48 C149 118.4(6) yes
C40 C48 H481 107.8 no
C49 C48 H481 107.8 no
C40 C48 H482 108.0 no
C49 C48 H482 107.8 no
H481 C48 H482 109.5 no
C40 C48 H483 107.3 no
C149 C48 H483 107.3 no
C40 C48 H484 107.1 no
C149 C48 H484 107.0 no
H483 C48 H484 109.5 no
C48 C49 C50 126.5(3) yes
C48 C49 H491 116.7 no
C50 C49 H491 116.7 no
C49 C50 H501 119.8 no
C149 C50 H501 119.2 no
C49 C50 H502 120.2 no
C149 C50 H502 115.8 no
H501 C50 H502 120.0 no
C38 C51 C52 120.26(16) yes
C38 C51 C56 121.47(16) yes
C52 C51 C56 118.17(16) yes
C51 C52 C53 122.83(18) yes
C51 C52 H521 118.5 no
C53 C52 H521 118.7 no
C52 C53 C54 117.56(18) yes
C52 C53 C58 121.15(19) yes
C54 C53 C58 121.25(18) yes
C53 C54 C55 121.29(17) yes
C53 C54 H541 119.4 no
C55 C54 H541 119.3 no
C54 C55 C56 120.28(18) yes
C54 C55 H551 119.8 no
C56 C55 H551 119.9 no
C51 C56 C55 119.85(17) yes
C51 C56 O57 118.65(15) yes
C55 C56 O57 121.47(16) yes
C53 C58 C59 111.9(2) yes
C53 C58 C159 121.2(9) yes
C53 C58 C259 111.5(7) yes
C53 C58 H581 108.8 no
C59 C58 H581 108.8 no
C53 C58 H582 108.9 no
C59 C58 H582 108.9 no
H581 C58 H582 109.5 no
C53 C58 H583 104.5 no
C159 C58 H583 111.1 no
C53 C58 H584 104.6 no
C159 C58 H584 105.5 no
C53 C58 H585 109.4 no
C259 C58 H585 109.4 no
C53 C58 H586 109.5 no
C259 C58 H586 107.6 no
H583 C58 H584 109.5 no
H585 C58 H586 109.5 no
C58 C59 C60 128.2(3) yes
C58 C59 H591 115.7 no
C60 C59 H591 116.1 no
C59 C60 H601 120.5 no
C59 C60 H602 119.5 no
H601 C60 H602 120.0 no
C15 C116 C117 129.8(12) yes
C15 C116 H1161 117.2 no
C117 C116 H1161 113.0 no
C116 C117 H1171 120.4 no
C116 C117 H1172 120.7 no
H1171 C117 H1172 118.8 no
C18 C119 C20 132.7(12) yes
C18 C119 H1191 113.6 no
C20 C119 H1191 113.7 no
C28 C129 C130 130.2(19) yes
C28 C129 H1291 112.4 no
C29 C129 H1291 172.2 no
C130 C129 H1291 117.1 no
C129 C130 H1301 116.5 no
C129 C130 H1302 123.3 no
H1301 C130 H1302 120.0 no
C48 C149 C150 120.0(13) yes
C48 C149 H1491 119.9 no
C150 C149 H1491 120.1 no
C149 C150 H1501 120.2 no
C149 C150 H1502 119.8 no
H1501 C150 H1502 120.0 no
C58 C159 C160 120.8(15) yes
C58 C159 H1591 119.6 no
C160 C159 H1591 119.5 no
C159 C160 H1601 119.9 no
C159 C160 H1602 120.1 no
H1601 C160 H1602 120.0 no
C58 C259 C260 135.0(15) yes
C58 C259 H2591 113.0 no
C260 C259 H2591 111.8 no
C259 C260 H2601 122.7 no
C259 C260 H2602 117.2 no
H2601 C260 H2602 120.0 no

loop_
_geom_bond_atom_site_label_1
_geom_bond_atom_site_label_2
_geom_bond_distance
_geom_bond_publ_flag
O6 C5 1.465(2) yes
O6 C7 1.377(2) yes
O14 C3 1.446(2) yes
O14 H1 0.84(3) no
O27 C26 1.370(2) yes
O27 H2 0.83(3) no
O36 C35 1.4750(19) yes
O36 C37 1.372(2) yes
O44 C33 1.451(2) yes
O44 H3 0.84(3) no
O57 C56 1.362(2) yes
O57 H4 0.85(3) no
C1 C2 1.322(3) yes
C1 C13 1.513(2) yes
C1 H11 0.950 no
C2 C3 1.495(3) yes
C2 H21 0.950 no
C3 C4 1.525(3) yes
C3 H31 0.950 no
C4 C5 1.506(3) yes
C4 H41 0.950 no
C4 H42 0.950 no
C5 C13 1.543(3) yes
C5 H51 0.950 no
C7 C8 1.387(2) yes
C7 C12 1.387(3) yes
C8 C9 1.397(3) yes
C8 C21 1.485(3) yes
C9 C10 1.398(3) yes
C9 H91 0.950 no
C10 C11 1.393(3) yes
C10 C18 1.520(3) yes
C11 C12 1.382(3) yes
C11 H111 0.950 no
C12 C13 1.519(2) yes
C13 C15 1.545(3) yes
C15 C16 1.502(3) yes
C15 C116 1.629(12) yes
C15 H151 0.950 no
C15 H152 0.950 no
C15 H153 0.950 no
C15 H154 0.950 no
C16 C17 1.298(4) yes
C16 H153 0.562 no
C16 H161 0.950 no
C17 H171 0.950 no
C17 H172 0.950 no
C18 C19 1.427(4) yes
C18 C119 1.485(12) yes
C18 H181 0.950 no
C18 H182 0.950 no
C18 H183 0.950 no
C18 H184 0.950 no
C19 C20 1.319(5) yes
C19 H191 0.950 no
C20 C119 1.199(12) yes
C20 H201 0.950 no
C20 H202 0.950 no
C20 H203 0.950 no
C20 H204 0.950 no
C21 C22 1.400(2) yes
C21 C26 1.404(3) yes
C22 C23 1.385(3) yes
C22 H221 0.950 no
C23 C24 1.396(3) yes
C23 C28 1.512(3) yes
C24 C25 1.387(3) yes
C24 H241 0.950 no
C25 C26 1.389(3) yes
C25 H251 0.950 no
C28 C29 1.511(5) yes
C28 C129 1.461(15) yes
C28 H281 0.950 no
C28 H282 0.950 no
C28 H283 0.950 no
C28 H284 0.950 no
C29 C30 1.265(7) yes
C29 C129 1.22(2) yes
C29 C130 1.32(2) yes
C29 H291 0.950 no
C30 C130 1.64(3) yes
C30 H301 0.950 no
C30 H302 0.950 no
C31 C32 1.325(3) yes
C31 C43 1.513(3) yes
C31 H311 0.950 no
C32 C33 1.499(3) yes
C32 H321 0.950 no
C33 C34 1.513(3) yes
C33 H331 0.950 no
C34 C35 1.509(3) yes
C34 H341 0.950 no
C34 H342 0.950 no
C35 C43 1.546(2) yes
C35 H351 0.950 no
C37 C38 1.388(2) yes
C37 C42 1.390(2) yes
C38 C39 1.398(2) yes
C38 C51 1.488(2) yes
C39 C40 1.397(3) yes
C39 H391 0.950 no
C40 C41 1.398(3) yes
C40 C48 1.507(3) yes
C41 C42 1.384(2) yes
C41 H411 0.950 no
C42 C43 1.521(2) yes
C43 C45 1.543(2) yes
C45 C46 1.496(3) yes
C45 H451 0.950 no
C45 H452 0.950 no
C46 C47 1.310(3) yes
C46 H461 0.950 no
C47 H471 0.950 no
C47 H472 0.950 no
C48 C49 1.486(4) yes
C48 C149 1.437(12) yes
C48 H481 0.950 no
C48 H482 0.950 no
C48 H483 0.950 no
C48 H484 0.950 no
C49 C50 1.289(5) yes
C49 H491 0.950 no
C50 C149 1.711(17) yes
C50 H501 0.950 no
C50 H502 0.950 no
C51 C52 1.392(3) yes
C51 C56 1.402(3) yes
C52 C53 1.392(3) yes
C52 H521 0.950 no
C53 C54 1.391(3) yes
C53 C58 1.510(3) yes
C54 C55 1.384(3) yes
C54 H541 0.950 no
C55 C56 1.395(2) yes
C55 H551 0.950 no
C58 C59 1.510(4) yes
C58 C159 1.480(16) yes
C58 C259 1.587(14) yes
C58 H581 0.950 no
C58 H582 0.950 no
C58 H583 0.950 no
C58 H584 0.950 no
C58 H585 0.950 no
C58 H586 0.950 no
C59 C60 1.315(5) yes
C59 H584 1.263 no
C59 H586 0.975 no
C59 H591 0.950 no
C60 H601 0.950 no
C60 H602 0.950 no
C116 C117 1.337(15) yes
C116 H152 0.690 no
C116 H1161 0.987 no
C117 H1171 0.934 no
C117 H1172 0.978 no
C119 H1191 0.950 no
C129 C130 1.279(16) yes
C129 H1291 0.950 no
C130 H1301 0.950 no
C130 H1302 0.950 no
C149 C150 1.352(15) yes
C149 H1491 0.950 no
C150 H1501 0.950 no
C150 H1502 0.950 no
C159 C160 1.305(18) yes
C159 H1591 0.950 no
C160 H1601 0.950 no
C160 H1602 0.950 no
C259 C260 1.331(16) yes
C259 H2591 0.950 no
C260 H2601 0.950 no
C260 H2602 0.950 no

loop_
_geom_hbond_atom_site_label_D
_geom_hbond_atom_site_label_H
_geom_hbond_atom_site_label_A
_geom_hbond_site_symmetry_A
_geom_hbond_angle_DHA
_geom_hbond_distance_DH
_geom_hbond_distance_HA
_geom_hbond_distance_DA
_geom_hbond_publ_flag
O14 H1 O6 . 130(2) 0.84(3) 2.27(3) 2.887(2) yes
O14 H1 O27 . 147(2) 0.84(3) 2.08(3) 2.828(2) yes
O27 H2 O44 2_665 174(2) 0.83(3) 1.80(3) 2.630(2) yes
O44 H3 O36 . 138(2) 0.84(3) 2.14(3) 2.822(2) yes
O44 H3 O57 . 137(2) 0.84(3) 2.26(3) 2.936(2) yes
O57 H4 O14 2_665 175(2) 0.85(3) 1.86(3) 2.711(2) yes
